data_2108117
loop_
_publ_author_name
'Brozdowska, Agnieszka'
'Chojnacki, Jaros\/law'

_publ_section_title
;
 Chiral and achiral crystals, charge-assisted hydrogen-bond patterns and
 self-organization of selected solid diaminium thiosulfates
;
_journal_coeditor_code EB5057
_journal_issue 3
_journal_name_full 'Acta Crystallographica Section B'
_journal_page_first 507
_journal_page_last 518
_journal_paper_doi 10.1107/S2052520617004802
_journal_volume 73
_journal_year 2017
_chemical_formula_moiety 'O3 S2 2-, C3  H12  N2 2+, H2 O'
_chemical_formula_sum 'C3 H14 N2 O4 S2'
_chemical_formula_weight 206.28
_chemical_name_systematic
;
 ?
;
_space_group_IT_number 19
_symmetry_cell_setting orthorhombic
_symmetry_space_group_name_Hall 'P 2ac 2ab'
_symmetry_space_group_name_H-M 'P 21 21 21'
_atom_sites_solution_hydrogens mixed
_atom_sites_solution_primary direct
_atom_sites_solution_secondary difmap
_audit_creation_method 'WinGX routine CIF_UPDATE'
_cell_angle_alpha 90
_cell_angle_beta 90
_cell_angle_gamma 90
_cell_formula_units_Z 4
_cell_length_a 8.4086(5)
_cell_length_b 9.7870(5)
_cell_length_c 11.0477(6)
_cell_measurement_reflns_used 2143
_cell_measurement_temperature 293(2)
_cell_measurement_theta_max 28.5984
_cell_measurement_theta_min 2.7748
_cell_volume 909.17(9)
_computing_cell_refinement
;
        CrysAlisPro, Agilent Technologies,
        Version 1.171.35.15 (release 03-08-2011 CrysAlis171 .NET)
        (compiled Aug  3 2011,13:03:54)
;
_computing_data_collection
;
        CrysAlisPro, Agilent Technologies,
        Version 1.171.35.15 (release 03-08-2011 CrysAlis171 .NET)
        (compiled Aug  3 2011,13:03:54)
;
_computing_data_reduction
;
        CrysAlisPro, Agilent Technologies,
        Version 1.171.35.15 (release 03-08-2011 CrysAlis171 .NET)
        (compiled Aug  3 2011,13:03:54)
;
_computing_molecular_graphics 'Ortep for Windows (Farrugia, 2012)'
_computing_publication_material 'WinGX publication routines (Farrugia, 2012)'
_computing_structure_refinement 'SHELXL-2014 (Sheldrick, 2014)'
_computing_structure_solution 'SHELXS-2013 (Sheldrick, 2013)'
_diffrn_ambient_temperature 293(2)
_diffrn_measured_fraction_theta_full 0.987
_diffrn_measured_fraction_theta_max 1
_diffrn_measurement_device_type 'KUMA KM4CCD, Sapphire2, large Be window'
_diffrn_measurement_method '\w scans'
_diffrn_radiation_monochromator graphite
_diffrn_radiation_type MoK\a
_diffrn_radiation_wavelength 0.71073
_diffrn_reflns_av_R_equivalents 0.0322
_diffrn_reflns_limit_h_max 7
_diffrn_reflns_limit_h_min -10
_diffrn_reflns_limit_k_max 10
_diffrn_reflns_limit_k_min -11
_diffrn_reflns_limit_l_max 13
_diffrn_reflns_limit_l_min -8
_diffrn_reflns_number 3135
_diffrn_reflns_theta_full 25.242
_diffrn_reflns_theta_max 25.099
_diffrn_reflns_theta_min 2.78
_exptl_absorpt_coefficient_mu 0.562
_exptl_absorpt_correction_T_max 1
_exptl_absorpt_correction_T_min 0.89041
_exptl_absorpt_correction_type multi-scan
_exptl_absorpt_process_details
;
        CrysAlisPro, Agilent Technologies,
        Version 1.171.35.15 (release 03-08-2011 CrysAlis171 .NET)
        Empirical absorption correction using spherical harmonics,
 implemented in SCALE3 ABSPACK scaling algorithm.
;
_exptl_crystal_colour colourless
_exptl_crystal_density_diffrn 1.507
_exptl_crystal_density_method 'not measured'
_exptl_crystal_description fragment
_exptl_crystal_F_000 440
_exptl_crystal_size_max 0.52
_exptl_crystal_size_mid 0.34
_exptl_crystal_size_min 0.12
_refine_diff_density_max 0.404
_refine_diff_density_min -0.221
_refine_ls_abs_structure_details
;
 Flack x determined using 577 quotients [(I+)-(I-)]/[(I+)+(I-)]
 (Parsons, Flack and Wagner, Acta Cryst. B69 (2013) 249-259).
;
_refine_ls_abs_structure_Flack -0.09(9)
_refine_ls_extinction_method none
_refine_ls_goodness_of_fit_ref 1.061
_refine_ls_hydrogen_treatment mixed
_refine_ls_matrix_type full
_refine_ls_number_parameters 108
_refine_ls_number_reflns 1620
_refine_ls_number_restraints 2
_refine_ls_restrained_S_all 1.061
_refine_ls_R_factor_all 0.0427
_refine_ls_R_factor_gt 0.0382
_refine_ls_shift/su_max 0
_refine_ls_shift/su_mean 0
_refine_ls_structure_factor_coef Fsqd
_refine_ls_weighting_details 'w=1/[\s^2^(Fo^2^)+(0.0504P)^2^] where P=(Fo^2^+2Fc^2^)/3'
_refine_ls_weighting_scheme calc
_refine_ls_wR_factor_gt 0.0905
_refine_ls_wR_factor_ref 0.093
_reflns_number_gt 1497
_reflns_number_total 1620
_reflns_threshold_expression 'I > 2\s(I)'
_cod_data_source_file eb5057sup1.cif
_cod_data_source_block Comp_1a
_cod_database_code 2108117
_shelxl_version_number 2.014

loop_
_symmetry_equiv_pos_as_xyz
'x, y, z'
'-x+1/2, -y, z+1/2'
'-x, y+1/2, -z+1/2'
'x+1/2, -y+1/2, -z'

loop_
_atom_site_type_symbol
_atom_site_label
_atom_site_fract_x
_atom_site_fract_y
_atom_site_fract_z
_atom_site_U_iso_or_equiv
_atom_site_adp_type
_atom_site_calc_flag
_atom_site_occupancy
N N1 0.4586(4) 0.8918(4) 0.4035(3) 0.0272(9) Uani d 1
H H1A 0.3656 0.9338 0.4135 0.041 Uiso calc 1
H H1B 0.4475 0.8032 0.4197 0.041 Uiso calc 1
H H1C 0.491 0.9022 0.3274 0.041 Uiso calc 1
N N2 0.6737(4) 1.1714(3) 0.5697(3) 0.0299(9) Uani d 1
H H2A 0.6108 1.1546 0.6327 0.045 Uiso calc 1
H H2B 0.6795 1.2611 0.5575 0.045 Uiso calc 1
H H2C 0.7705 1.1386 0.5844 0.045 Uiso calc 1
C C1 0.5793(6) 0.9527(5) 0.4878(4) 0.0297(10) Uani d 1
H H1D 0.6788 0.9034 0.4804 0.036 Uiso calc 1
H H1E 0.5424 0.9439 0.5706 0.036 Uiso calc 1
C C2 0.6064(6) 1.1033(4) 0.4585(4) 0.0279(10) Uani d 1
H H2 0.5034 1.1453 0.4399 0.033 Uiso calc 1
C C3 0.7182(6) 1.1271(5) 0.3513(4) 0.0395(12) Uani d 1
H H3A 0.6755 1.0838 0.2805 0.059 Uiso calc 1
H H3B 0.7287 1.2234 0.337 0.059 Uiso calc 1
H H3C 0.8208 1.089 0.3693 0.059 Uiso calc 1
O O4 0.4637(5) 1.1248(4) 0.7586(3) 0.0470(10) Uani d 1
H H4A 0.416(6) 1.051(4) 0.756(5) 0.056 Uiso d 1
H H4B 0.504(7) 1.139(6) 0.823(3) 0.056 Uiso d 1
S S1 0.58065(14) 0.52359(11) 0.42411(8) 0.0227(3) Uani d 1
S S2 0.71520(15) 0.62866(13) 0.30848(10) 0.0345(3) Uani d 1
O O1 0.4704(4) 0.6186(3) 0.4861(3) 0.0320(8) Uani d 1
O O2 0.4877(4) 0.4177(3) 0.3584(3) 0.0315(8) Uani d 1
O O3 0.6842(4) 0.4564(3) 0.5152(3) 0.0313(8) Uani d 1

loop_
_atom_site_aniso_label
_atom_site_aniso_U_11
_atom_site_aniso_U_22
_atom_site_aniso_U_33
_atom_site_aniso_U_12
_atom_site_aniso_U_13
_atom_site_aniso_U_23
N1 0.026(2) 0.025(2) 0.0307(19) 0.0008(16) 0.0015(15) -0.0006(15)
N2 0.030(2) 0.028(2) 0.0324(19) -0.0012(17) 0.0004(16) -0.0009(17)
C1 0.028(2) 0.032(3) 0.029(2) 0.003(2) -0.0028(19) 0.0031(19)
C2 0.028(3) 0.028(3) 0.028(2) 0.002(2) -0.0042(18) -0.0014(18)
C3 0.038(3) 0.044(3) 0.037(2) -0.003(3) 0.002(2) 0.006(2)
O4 0.052(3) 0.058(2) 0.0309(18) -0.013(2) -0.0007(17) 0.0057(19)
S1 0.0241(5) 0.0237(5) 0.0204(5) -0.0005(5) -0.0008(4) 0.0005(4)
S2 0.0345(7) 0.0368(7) 0.0322(6) -0.0021(6) 0.0086(5) 0.0060(5)
O1 0.0352(19) 0.0282(17) 0.0325(16) 0.0063(15) 0.0087(13) 0.0004(14)
O2 0.0310(18) 0.0339(18) 0.0296(15) -0.0085(15) -0.0013(14) -0.0054(13)
O3 0.0355(19) 0.0273(17) 0.0311(15) 0.0003(15) -0.0073(13) 0.0051(13)

loop_
_atom_type_symbol
_atom_type_description
_atom_type_scat_dispersion_real
_atom_type_scat_dispersion_imag
_atom_type_scat_source
C C 0.0033 0.0016 'International Tables Vol C Tables 4.2.6.8 and 6.1.1.4'
H H 0 0 'International Tables Vol C Tables 4.2.6.8 and 6.1.1.4'
N N 0.0061 0.0033 'International Tables Vol C Tables 4.2.6.8 and 6.1.1.4'
O O 0.0106 0.006 'International Tables Vol C Tables 4.2.6.8 and 6.1.1.4'
S S 0.1246 0.1234 'International Tables Vol C Tables 4.2.6.8 and 6.1.1.4'

loop_
_geom_angle_atom_site_label_1
_geom_angle_atom_site_label_2
_geom_angle_atom_site_label_3
_geom_angle
C1 N1 H1A 109.5
C1 N1 H1B 109.5
H1A N1 H1B 109.5
C1 N1 H1C 109.5
H1A N1 H1C 109.5
H1B N1 H1C 109.5
C2 N2 H2A 109.5
C2 N2 H2B 109.5
H2A N2 H2B 109.5
C2 N2 H2C 109.5
H2A N2 H2C 109.5
H2B N2 H2C 109.5
N1 C1 C2 110.7(3)
N1 C1 H1D 109.5
C2 C1 H1D 109.5
N1 C1 H1E 109.5
C2 C1 H1E 109.5
H1D C1 H1E 108.1
N2 C2 C1 108.1(3)
N2 C2 C3 109.4(4)
C1 C2 C3 113.7(4)
N2 C2 H2 108.5
C1 C2 H2 108.5
C3 C2 H2 108.5
C2 C3 H3A 109.5
C2 C3 H3B 109.5
H3A C3 H3B 109.5
C2 C3 H3C 109.5
H3A C3 H3C 109.5
H3B C3 H3C 109.5
H4A O4 H4B 112(6)
O1 S1 O3 109.40(18)
O1 S1 O2 109.51(19)
O3 S1 O2 109.32(19)
O1 S1 S2 109.14(13)
O3 S1 S2 109.29(14)
O2 S1 S2 110.17(13)

loop_
_geom_bond_atom_site_label_1
_geom_bond_atom_site_label_2
_geom_bond_distance
N1 C1 1.501(5)
N1 H1A 0.89
N1 H1B 0.89
N1 H1C 0.89
N2 C2 1.508(5)
N2 H2A 0.89
N2 H2B 0.89
N2 H2C 0.89
C1 C2 1.526(6)
C1 H1D 0.97
C1 H1E 0.97
C2 C3 1.530(6)
C2 H2 0.98
C3 H3A 0.96
C3 H3B 0.96
C3 H3C 0.96
O4 H4A 0.83(3)
O4 H4B 0.80(2)
S1 O1 1.481(3)
S1 O3 1.484(3)
S1 O2 1.487(3)
S1 S2 1.9924(15)

loop_
_geom_hbond_atom_site_label_D
_geom_hbond_atom_site_label_H
_geom_hbond_atom_site_label_A
_geom_hbond_site_symmetry_A
_geom_hbond_distance_DH
_geom_hbond_distance_HA
_geom_hbond_distance_DA
_geom_hbond_angle_DHA
N1 H1A O3 4_466 0.89 2.03 2.888(5) 162.7
N1 H1B O1 . 0.89 1.96 2.827(5) 164.4
N1 H1C O2 3_655 0.89 2.07 2.939(4) 166.9
N2 H2A O4 . 0.89 1.88 2.772(5) 175.3
N2 H2B O3 1_565 0.89 1.97 2.855(5) 174.6
N2 H2C O2 4_566 0.89 2.01 2.892(5) 171
C1 H1D O1 4_566 0.97 2.49 3.374(6) 151.8
O4 H4A S2 4_466 0.83(3) 2.54(3) 3.327(4) 159(5)
O4 H4B O1 3_656 0.80(2) 2.13(3) 2.875(5) 155(6)

loop_
_geom_torsion_atom_site_label_1
_geom_torsion_atom_site_label_2
_geom_torsion_atom_site_label_3
_geom_torsion_atom_site_label_4
_geom_torsion
N1 C1 C2 N2 158.1(4)
N1 C1 C2 C3 -80.2(5)

_cod_database_fobs_code 2108117
